data_7228148
loop_
_publ_author_name
'Kumar, Vineet'
'Thaimattam, Ram'
'Dutta, Sanjay'
'Munshi, Parthapratim'
'Ramanan, A.'

_publ_section_title
;
 Structural landscape of multicomponent solids based on sulfa drugs
;
_journal_name_full CrystEngComm
_journal_paper_doi 10.1039/C7CE00217C
_journal_year 2017
_chemical_formula_moiety 'C12 H13 N4 O2 S, C5 H7 N2'
_chemical_formula_sum 'C17 H20 N6 O2 S'
_chemical_formula_weight 372.45
_chemical_name_systematic
;  
?
;
_space_group_IT_number 4
_symmetry_cell_setting monoclinic
_symmetry_space_group_name_Hall 'P 2yb'
_symmetry_space_group_name_H-M 'P 1 21 1'
_atom_sites_solution_hydrogens geom
_atom_sites_solution_primary direct
_atom_sites_solution_secondary difmap
_audit_creation_method 'SHELXTL-NT2000 ver.6.12'
_audit_update_record
;
2016-10-18 deposited with the CCDC.
2017-04-28 downloaded from the CCDC.
;
_cell_angle_alpha 90.00
_cell_angle_beta 97.694(4)
_cell_angle_gamma 90.00
_cell_formula_units_Z 4
_cell_length_a 8.0233(13)
_cell_length_b 14.923(3)
_cell_length_c 15.703(3)
_cell_measurement_reflns_used 1236
_cell_measurement_temperature 298(2)
_cell_measurement_theta_max 21.81
_cell_measurement_theta_min 2.91
_cell_volume 1863.2(6)
_computing_cell_refinement 'Bruker SMART'
_computing_data_collection 'Bruker SMART'
_computing_data_reduction 'Bruker SAINT'
_computing_molecular_graphics 'Bruker SHELXTL'
_computing_publication_material 'Bruker SHELXTL'
_computing_structure_refinement 'SHELXL-97 (Sheldrick, 1997)'
_computing_structure_solution 'SHELXS-97 (Sheldrick, 1990)'
_diffrn_ambient_temperature 298(2)
_diffrn_measured_fraction_theta_full 0.999
_diffrn_measured_fraction_theta_max 0.999
_diffrn_measurement_device_type 'CCD area detector'
_diffrn_measurement_method 'phi and omega scans'
_diffrn_radiation_monochromator graphite
_diffrn_radiation_source 'fine-focus sealed tube'
_diffrn_radiation_type MoK\a
_diffrn_radiation_wavelength 0.71073
_diffrn_reflns_av_R_equivalents 0.0423
_diffrn_reflns_av_sigmaI/netI 0.0830
_diffrn_reflns_limit_h_max 9
_diffrn_reflns_limit_h_min -8
_diffrn_reflns_limit_k_max 10
_diffrn_reflns_limit_k_min -17
_diffrn_reflns_limit_l_max 18
_diffrn_reflns_limit_l_min -18
_diffrn_reflns_number 8048
_diffrn_reflns_theta_full 25.00
_diffrn_reflns_theta_max 25.00
_diffrn_reflns_theta_min 1.31
_exptl_absorpt_coefficient_mu 0.198
_exptl_absorpt_correction_T_max .989
_exptl_absorpt_correction_T_min .783
_exptl_absorpt_correction_type multi-scan
_exptl_absorpt_process_details '(SADABS; Bruker, 2000)'
_exptl_crystal_colour colorless
_exptl_crystal_density_diffrn 1.328
_exptl_crystal_density_method 'not measured'
_exptl_crystal_description block
_exptl_crystal_F_000 784
_exptl_crystal_size_max .56
_exptl_crystal_size_mid .37
_exptl_crystal_size_min .17
_refine_diff_density_max 0.235
_refine_diff_density_min -0.191
_refine_diff_density_rms 0.046
_refine_ls_abs_structure_details 'Flack H D (1983), Acta Cryst. A39, 876-881'
_refine_ls_abs_structure_Flack 0.07(10)
_refine_ls_extinction_method none
_refine_ls_goodness_of_fit_ref 1.027
_refine_ls_hydrogen_treatment constr
_refine_ls_matrix_type full
_refine_ls_number_parameters 473
_refine_ls_number_reflns 3950
_refine_ls_number_restraints 1
_refine_ls_restrained_S_all 1.027
_refine_ls_R_factor_all 0.0677
_refine_ls_R_factor_gt 0.0506
_refine_ls_shift/su_max 0.000
_refine_ls_shift/su_mean 0.000
_refine_ls_structure_factor_coef Fsqd
_refine_ls_weighting_details 'calc w=1/[\s^2^(Fo^2^)+(0.0341P)^2^+0.2401P] where P=(Fo^2^+2Fc^2^)/3'
_refine_ls_weighting_scheme calc
_refine_ls_wR_factor_gt 0.1078
_refine_ls_wR_factor_ref 0.1152
_reflns_number_gt 3156
_reflns_number_total 3950
_reflns_threshold_expression >2sigma(I)
_cod_data_source_file c7ce00217c2.cif
_cod_data_source_block sf4mm
_cod_original_cell_volume 1863.3(6)
_cod_original_sg_symbol_H-M 'P 21'
_cod_database_code 7228148

loop_
_symmetry_equiv_pos_as_xyz
'x, y, z'
'-x, y+1/2, -z'

loop_
_atom_site_label
_atom_site_type_symbol
_atom_site_fract_x
_atom_site_fract_y
_atom_site_fract_z
_atom_site_U_iso_or_equiv
_atom_site_adp_type
_atom_site_occupancy
_atom_site_symmetry_multiplicity
_atom_site_calc_flag
_atom_site_refinement_flags
S1 S 0.37330(16) 0.87754(8) 0.60271(7) 0.0422(3) Uani 1 1 d .
S2 S 0.81452(15) 0.90100(7) 0.06870(7) 0.0376(3) Uani 1 1 d .
O4 O 0.9200(4) 0.8762(2) 0.00563(19) 0.0466(8) Uani 1 1 d .
C1 C 0.4751(6) 0.8787(4) 0.0699(3) 0.0428(11) Uani 1 1 d .
H1 H 0.4804 0.9293 0.1047 0.051 Uiso 1 1 calc R
N3 N 0.4854(5) 0.9992(3) 0.7382(2) 0.0420(10) Uani 1 1 d .
C2 C -0.0905(6) 0.8846(4) 0.6717(3) 0.0474(12) Uani 1 1 d .
H2 H -0.1987 0.8966 0.6450 0.057 Uiso 1 1 calc R
C3 C 0.2036(6) 0.8726(3) 0.6635(3) 0.0389(11) Uani 1 1 d .
C4 C 0.4786(6) 1.0318(3) 0.6590(3) 0.0384(11) Uani 1 1 d .
N1 N 0.4231(5) 0.9787(3) 0.5887(2) 0.0415(10) Uani 1 1 d .
C5 C 0.0425(6) 0.8893(3) 0.6251(3) 0.0437(12) Uani 1 1 d .
H5 H 0.0233 0.9040 0.5671 0.052 Uiso 1 1 calc R
C6 C -0.0653(6) 0.8621(3) 0.7577(3) 0.0421(12) Uani 1 1 d .
N5 N 0.9113(5) 0.7170(3) 0.1270(3) 0.0438(10) Uani 1 1 d .
O2 O 0.3075(5) 0.8463(2) 0.5181(2) 0.0542(10) Uani 1 1 d .
O1 O 0.5065(4) 0.8236(2) 0.6470(2) 0.0549(10) Uani 1 1 d .
N8 N -0.1987(6) 0.8533(3) 0.8048(3) 0.0611(13) Uani 1 1 d .
H8A H -0.2999 0.8619 0.7804 0.073 Uiso 1 1 calc R
H8B H -0.1802 0.8393 0.8583 0.073 Uiso 1 1 calc R
O3 O 0.7861(4) 0.9963(2) 0.0763(2) 0.0498(9) Uani 1 1 d .
N2 N 0.5190(5) 1.1154(3) 0.6383(2) 0.0469(11) Uani 1 1 d .
C7 C 0.3151(6) 0.7558(3) 0.0012(3) 0.0408(12) Uani 1 1 d .
N6 N 0.9070(5) 0.7668(3) 0.2705(3) 0.0501(11) Uani 1 1 d .
N4 N 0.8788(5) 0.8698(2) 0.1639(2) 0.0418(10) Uani 1 1 d .
C8 C 0.8996(6) 0.7806(3) 0.1859(3) 0.0402(11) Uani 1 1 d .
C9 C 0.0963(7) 0.8441(3) 0.7960(3) 0.0457(13) Uani 1 1 d .
H9 H 0.1145 0.8281 0.8537 0.055 Uiso 1 1 calc R
C10 C 0.5237(7) 1.0578(4) 0.8029(3) 0.0484(13) Uani 1 1 d .
C11 C 0.6177(6) 0.8493(3) 0.0382(3) 0.0393(11) Uani 1 1 d .
C12 C 0.7004(7) 0.0881(4) 0.4188(3) 0.0546(14) Uani 1 1 d .
N7 N 0.1672(5) 0.7086(3) -0.0153(3) 0.0556(12) Uani 1 1 d .
H7A H 0.1626 0.6611 -0.0466 0.067 Uiso 1 1 calc R
H7B H 0.0793 0.7265 0.0056 0.067 Uiso 1 1 calc R
N10 N 0.6690(6) 0.1450(3) 0.4794(3) 0.0633(13) Uani 1 1 d .
H10A H 0.6576 0.1255 0.5299 0.076 Uiso 1 1 calc R
H10B H 0.6600 0.2013 0.4683 0.076 Uiso 1 1 calc R
C13 C 0.2304(6) 0.8493(3) 0.7506(3) 0.0440(12) Uani 1 1 d .
H13 H 0.3386 0.8375 0.7775 0.053 Uiso 1 1 calc R
C14 C 0.4571(7) 0.7273(3) -0.0323(3) 0.0474(13) Uani 1 1 d .
H14 H 0.4512 0.6774 -0.0681 0.057 Uiso 1 1 calc R
C15 C 0.3248(7) 0.8336(4) 0.0502(3) 0.0508(13) Uani 1 1 d .
H15 H 0.2285 0.8556 0.0700 0.061 Uiso 1 1 calc R
C16 C 0.5582(8) 1.1464(4) 0.7868(3) 0.0588(16) Uani 1 1 d .
H16 H 0.5804 1.1871 0.8317 0.071 Uiso 1 1 calc R
C17 C 0.5590(7) 1.1729(3) 0.7036(3) 0.0547(14) Uani 1 1 d .
C18 C 0.9210(7) 0.6819(4) 0.2979(4) 0.0584(15) Uani 1 1 d .
C19 C 0.9223(7) 0.6323(3) 0.1548(4) 0.0549(14) Uani 1 1 d .
N11 N 0.7687(6) -0.0268(4) 0.2913(3) 0.0677(14) Uani 1 1 d .
H11 H 0.7893 -0.0629 0.2513 0.081 Uiso 1 1 calc R
C20 C 0.6078(6) 0.7727(3) -0.0128(3) 0.0433(12) Uani 1 1 d .
H20 H 0.7035 0.7518 -0.0340 0.052 Uiso 1 1 calc R
C21 C 0.7160(7) -0.0034(4) 0.4333(4) 0.0611(15) Uani 1 1 d .
H21 H 0.7025 -0.0272 0.4867 0.073 Uiso 1 1 calc R
C22 C 0.7541(10) 0.0595(5) 0.2762(4) 0.081(2) Uani 1 1 d .
H22 H 0.7663 0.0806 0.2216 0.097 Uiso 1 1 calc R
C23 C 0.5258(9) 1.0214(4) 0.8916(3) 0.0697(18) Uani 1 1 d .
H23A H 0.4477 0.9726 0.8905 0.105 Uiso 1 1 calc R
H23B H 0.4943 1.0678 0.9287 0.105 Uiso 1 1 calc R
H23C H 0.6369 1.0005 0.9126 0.105 Uiso 1 1 calc R
C24 C 0.6082(9) 1.2657(4) 0.6826(4) 0.078(2) Uani 1 1 d .
H24A H 0.7257 1.2671 0.6767 0.118 Uiso 1 1 calc R
H24B H 0.5868 1.3056 0.7279 0.118 Uiso 1 1 calc R
H24C H 0.5436 1.2844 0.6297 0.118 Uiso 1 1 calc R
C25 C 0.9348(10) 0.5610(4) 0.0896(5) 0.089(2) Uani 1 1 d .
H25A H 0.8773 0.5801 0.0350 0.134 Uiso 1 1 calc R
H25B H 0.8841 0.5070 0.1071 0.134 Uiso 1 1 calc R
H25C H 1.0510 0.5501 0.0846 0.134 Uiso 1 1 calc R
C26 C 0.7515(7) -0.0579(4) 0.3686(4) 0.0718(17) Uani 1 1 d .
H26 H 0.7640 -0.1191 0.3790 0.086 Uiso 1 1 calc R
C27 C 0.9256(10) 0.6667(5) 0.3929(4) 0.088(2) Uani 1 1 d .
H27A H 1.0171 0.7000 0.4234 0.133 Uiso 1 1 calc R
H27B H 0.9410 0.6040 0.4053 0.133 Uiso 1 1 calc R
H27C H 0.8216 0.6865 0.4105 0.133 Uiso 1 1 calc R
C28 C 0.9276(8) 0.6128(4) 0.2414(4) 0.0680(17) Uani 1 1 d .
H28 H 0.9355 0.5538 0.2607 0.082 Uiso 1 1 calc R
C29 C 0.7225(9) 0.1179(4) 0.3361(4) 0.0749(19) Uani 1 1 d .
H29 H 0.7150 0.1788 0.3232 0.090 Uiso 1 1 calc R
N12 N 0.2833(6) 0.0397(4) 0.4243(3) 0.0662(14) Uani 1 1 d .
H12 H 0.3176 0.0234 0.4762 0.079 Uiso 1 1 calc R
C30 C 0.1736(9) 0.0012(4) 0.2844(4) 0.0747(19) Uani 1 1 d .
H30 H 0.1341 -0.0428 0.2449 0.090 Uiso 1 1 calc R
C31 C 0.2871(8) 0.1242(5) 0.4020(5) 0.0757(18) Uani 1 1 d .
H31 H 0.3244 0.1659 0.4443 0.091 Uiso 1 1 calc R
C32 C 0.2254(8) -0.0207(4) 0.3652(4) 0.0705(17) Uani 1 1 d .
H32 H 0.2212 -0.0805 0.3814 0.085 Uiso 1 1 calc R
C33 C 0.1783(9) 0.0905(5) 0.2587(4) 0.0762(19) Uani 1 1 d .
C34 C 0.2414(9) 0.1534(4) 0.3237(5) 0.0774(19) Uani 1 1 d .
H34 H 0.2498 0.2139 0.3106 0.093 Uiso 1 1 calc R
N9 N 0.1214(10) 0.1159(5) 0.1800(4) 0.129(3) Uani 1 1 d .
H9A H 0.0797 0.0770 0.1427 0.154 Uiso 1 1 calc R
H9B H 0.1258 0.1714 0.1659 0.154 Uiso 1 1 calc R

loop_
_atom_site_aniso_label
_atom_site_aniso_U_11
_atom_site_aniso_U_22
_atom_site_aniso_U_33
_atom_site_aniso_U_23
_atom_site_aniso_U_13
_atom_site_aniso_U_12
S1 0.0479(7) 0.0382(7) 0.0417(6) -0.0036(5) 0.0103(6) -0.0003(6)
S2 0.0401(6) 0.0349(7) 0.0374(6) 0.0037(5) 0.0037(5) 0.0004(6)
O4 0.0440(19) 0.050(2) 0.0468(17) 0.0053(16) 0.0101(15) -0.0013(18)
C1 0.041(3) 0.045(3) 0.043(2) 0.001(2) 0.009(2) 0.005(3)
N3 0.049(3) 0.043(2) 0.033(2) 0.0007(18) 0.0024(19) -0.003(2)
C2 0.039(3) 0.058(3) 0.044(2) 0.003(2) 0.002(2) -0.003(3)
C3 0.049(3) 0.031(2) 0.036(2) 0.000(2) 0.006(2) -0.006(2)
C4 0.037(3) 0.039(3) 0.039(3) 0.006(2) 0.005(2) 0.001(2)
N1 0.052(3) 0.043(2) 0.0301(19) -0.0041(17) 0.0078(19) -0.007(2)
C5 0.049(3) 0.047(3) 0.033(2) 0.007(2) -0.003(2) -0.009(3)
C6 0.048(3) 0.038(3) 0.042(3) -0.006(2) 0.010(2) -0.009(2)
N5 0.047(3) 0.034(2) 0.052(2) 0.0030(19) 0.013(2) 0.007(2)
O2 0.068(2) 0.054(2) 0.0419(18) -0.0121(16) 0.0148(17) -0.0125(19)
O1 0.048(2) 0.049(2) 0.069(2) 0.0033(18) 0.0128(18) 0.0101(18)
N8 0.053(3) 0.083(4) 0.050(2) -0.004(2) 0.017(2) -0.008(3)
O3 0.060(2) 0.0342(19) 0.055(2) 0.0089(16) 0.0068(18) 0.0008(17)
N2 0.066(3) 0.039(2) 0.036(2) 0.0059(18) 0.009(2) -0.008(2)
C7 0.039(3) 0.046(3) 0.037(2) 0.008(2) 0.004(2) 0.001(2)
N6 0.052(3) 0.050(3) 0.046(2) 0.012(2) -0.002(2) 0.003(2)
N4 0.048(2) 0.034(2) 0.042(2) -0.0014(18) -0.0001(18) -0.001(2)
C8 0.035(3) 0.040(3) 0.044(3) 0.008(2) -0.001(2) 0.003(2)
C9 0.060(4) 0.042(3) 0.035(2) -0.002(2) 0.008(3) -0.007(3)
C10 0.052(3) 0.051(3) 0.040(3) 0.001(2) -0.001(2) -0.004(3)
C11 0.049(3) 0.036(3) 0.033(2) 0.003(2) 0.006(2) 0.003(2)
C12 0.062(4) 0.053(4) 0.050(3) -0.003(3) 0.015(3) 0.001(3)
N7 0.048(3) 0.056(3) 0.062(3) 0.001(2) 0.002(2) -0.009(2)
N10 0.096(4) 0.044(3) 0.053(3) 0.000(2) 0.025(3) 0.005(3)
C13 0.044(3) 0.039(3) 0.048(3) 0.006(2) 0.003(2) -0.001(2)
C14 0.060(4) 0.040(3) 0.042(3) 0.000(2) 0.003(3) -0.010(3)
C15 0.045(3) 0.053(3) 0.055(3) 0.005(3) 0.010(3) 0.007(3)
C16 0.088(4) 0.047(3) 0.039(3) -0.009(2) -0.002(3) -0.017(3)
C17 0.073(4) 0.042(3) 0.049(3) -0.002(2) 0.005(3) -0.007(3)
C18 0.054(4) 0.064(4) 0.058(3) 0.020(3) 0.008(3) 0.005(3)
C19 0.056(4) 0.037(3) 0.075(4) 0.006(3) 0.021(3) 0.005(3)
N11 0.082(4) 0.070(4) 0.054(3) -0.013(3) 0.019(3) 0.008(3)
C20 0.041(3) 0.051(3) 0.040(3) 0.001(2) 0.012(2) 0.002(3)
C21 0.073(4) 0.052(4) 0.058(3) -0.003(3) 0.009(3) -0.001(3)
C22 0.118(6) 0.066(4) 0.066(4) 0.002(3) 0.042(4) 0.013(4)
C23 0.108(5) 0.064(4) 0.034(3) 0.005(3) 0.000(3) -0.002(4)
C24 0.124(6) 0.043(3) 0.069(4) 0.004(3) 0.015(4) -0.022(4)
C25 0.132(6) 0.035(3) 0.113(5) 0.005(3) 0.055(5) 0.002(4)
C26 0.073(4) 0.049(4) 0.093(5) 0.001(3) 0.011(4) 0.006(3)
C27 0.110(6) 0.088(5) 0.066(4) 0.036(4) 0.007(4) -0.001(4)
C28 0.073(4) 0.041(3) 0.092(5) 0.023(3) 0.020(4) 0.015(3)
C29 0.118(6) 0.051(3) 0.061(4) 0.003(3) 0.032(4) 0.003(4)
N12 0.069(4) 0.064(3) 0.062(3) -0.009(3) -0.003(3) 0.008(3)
C30 0.083(5) 0.049(4) 0.087(5) -0.020(3) -0.006(4) 0.007(3)
C31 0.080(5) 0.059(4) 0.083(5) -0.012(4) -0.007(4) 0.013(4)
C32 0.086(5) 0.057(4) 0.070(4) 0.002(3) 0.013(4) 0.000(4)
C33 0.085(5) 0.081(5) 0.059(4) 0.008(3) -0.002(3) 0.023(4)
C34 0.086(5) 0.050(4) 0.095(5) -0.002(4) 0.008(4) -0.001(4)
N9 0.195(8) 0.119(6) 0.067(4) 0.020(4) 0.003(4) 0.049(6)

loop_
_atom_type_symbol
_atom_type_description
_atom_type_scat_dispersion_real
_atom_type_scat_dispersion_imag
_atom_type_scat_source
C C 0.0033 0.0016 'International Tables Vol C Tables 4.2.6.8 and 6.1.1.4'
H H 0.0000 0.0000 'International Tables Vol C Tables 4.2.6.8 and 6.1.1.4'
N N 0.0061 0.0033 'International Tables Vol C Tables 4.2.6.8 and 6.1.1.4'
O O 0.0106 0.0060 'International Tables Vol C Tables 4.2.6.8 and 6.1.1.4'
S S 0.1246 0.1234 'International Tables Vol C Tables 4.2.6.8 and 6.1.1.4'

loop_
_geom_angle_atom_site_label_1
_geom_angle_atom_site_label_2
_geom_angle_atom_site_label_3
_geom_angle
O2 S1 O1 114.9(2)
O2 S1 N1 104.4(2)
O1 S1 N1 114.5(2)
O2 S1 C3 105.7(2)
O1 S1 C3 107.0(2)
N1 S1 C3 110.0(2)
O4 S2 O3 115.1(2)
O4 S2 N4 115.3(2)
O3 S2 N4 104.2(2)
O4 S2 C11 106.8(2)
O3 S2 C11 107.9(2)
N4 S2 C11 107.1(2)
C11 C1 C15 120.4(5)
C11 C1 H1 119.8
C15 C1 H1 119.8
C4 N3 C10 116.5(4)
C5 C2 C6 120.8(4)
C5 C2 H2 119.6
C6 C2 H2 119.6
C5 C3 C13 119.1(4)
C5 C3 S1 120.3(3)
C13 C3 S1 120.6(4)
N3 C4 N2 125.9(4)
N3 C4 N1 120.3(4)
N2 C4 N1 113.8(4)
C4 N1 S1 119.7(3)
C3 C5 C2 120.6(4)
C3 C5 H5 119.7
C2 C5 H5 119.7
C2 C6 C9 118.6(4)
C2 C6 N8 121.5(5)
C9 C6 N8 119.8(4)
C19 N5 C8 116.9(4)
C6 N8 H8A 120.0
C6 N8 H8B 120.0
H8A N8 H8B 120.0
C4 N2 C17 116.8(4)
N7 C7 C14 120.3(5)
N7 C7 C15 121.0(5)
C14 C7 C15 118.7(5)
C18 N6 C8 117.2(5)
C8 N4 S2 122.2(3)
N6 C8 N5 125.4(4)
N6 C8 N4 112.7(4)
N5 C8 N4 121.9(4)
C13 C9 C6 121.3(4)
C13 C9 H9 119.4
C6 C9 H9 119.4
N3 C10 C16 121.0(5)
N3 C10 C23 116.2(4)
C16 C10 C23 122.8(5)
C1 C11 C20 118.9(5)
C1 C11 S2 121.2(4)
C20 C11 S2 119.7(4)
N10 C12 C21 122.3(5)
N10 C12 C29 121.4(5)
C21 C12 C29 116.3(5)
C7 N7 H7A 120.0
C7 N7 H7B 120.0
H7A N7 H7B 120.0
C12 N10 H10A 120.0
C12 N10 H10B 120.0
H10A N10 H10B 120.0
C9 C13 C3 119.6(5)
C9 C13 H13 120.2
C3 C13 H13 120.2
C7 C14 C20 120.3(5)
C7 C14 H14 119.9
C20 C14 H14 119.9
C1 C15 C7 120.9(5)
C1 C15 H15 119.5
C7 C15 H15 119.5
C17 C16 C10 118.6(5)
C17 C16 H16 120.7
C10 C16 H16 120.7
N2 C17 C16 120.9(5)
N2 C17 C24 118.0(5)
C16 C17 C24 121.1(5)
N6 C18 C28 121.0(5)
N6 C18 C27 116.8(5)
C28 C18 C27 122.2(6)
N5 C19 C28 120.7(5)
N5 C19 C25 117.3(5)
C28 C19 C25 122.0(5)
C22 N11 C26 119.5(5)
C22 N11 H11 120.2
C26 N11 H11 120.2
C14 C20 C11 120.7(5)
C14 C20 H20 119.7
C11 C20 H20 119.7
C26 C21 C12 119.3(5)
C26 C21 H21 120.3
C12 C21 H21 120.3
N11 C22 C29 122.4(6)
N11 C22 H22 118.8
C29 C22 H22 118.8
C10 C23 H23A 109.5
C10 C23 H23B 109.5
H23A C23 H23B 109.5
C10 C23 H23C 109.5
H23A C23 H23C 109.5
H23B C23 H23C 109.5
C17 C24 H24A 109.5
C17 C24 H24B 109.5
H24A C24 H24B 109.5
C17 C24 H24C 109.5
H24A C24 H24C 109.5
H24B C24 H24C 109.5
C19 C25 H25A 109.5
C19 C25 H25B 109.5
H25A C25 H25B 109.5
C19 C25 H25C 109.5
H25A C25 H25C 109.5
H25B C25 H25C 109.5
N11 C26 C21 122.1(6)
N11 C26 H26 118.9
C21 C26 H26 118.9
C18 C27 H27A 109.5
C18 C27 H27B 109.5
H27A C27 H27B 109.5
C18 C27 H27C 109.5
H27A C27 H27C 109.5
H27B C27 H27C 109.5
C18 C28 C19 118.7(5)
C18 C28 H28 120.6
C19 C28 H28 120.6
C22 C29 C12 120.3(6)
C22 C29 H29 119.8
C12 C29 H29 119.8
C31 N12 C32 118.9(5)
C31 N12 H12 120.5
C32 N12 H12 120.5
C32 C30 C33 119.7(6)
C32 C30 H30 120.1
C33 C30 H30 120.1
C34 C31 N12 123.8(6)
C34 C31 H31 118.1
N12 C31 H31 118.1
C30 C32 N12 122.5(6)
C30 C32 H32 118.7
N12 C32 H32 118.7
N9 C33 C30 121.9(7)
N9 C33 C34 121.8(7)
C30 C33 C34 116.2(6)
C31 C34 C33 118.7(6)
C31 C34 H34 120.6
C33 C34 H34 120.6
C33 N9 H9A 120.0
C33 N9 H9B 120.0
H9A N9 H9B 120.0

loop_
_geom_bond_atom_site_label_1
_geom_bond_atom_site_label_2
_geom_bond_distance
S1 O2 1.440(3)
S1 O1 1.441(4)
S1 N1 1.584(4)
S1 C3 1.766(5)
S2 O4 1.435(3)
S2 O3 1.448(3)
S2 N4 1.584(4)
S2 C11 1.766(5)
C1 C11 1.379(6)
C1 C15 1.380(7)
C1 H1 0.9300
N3 C4 1.330(6)
N3 C10 1.344(6)
C2 C5 1.374(6)
C2 C6 1.380(6)
C2 H2 0.9300
C3 C5 1.374(6)
C3 C13 1.400(6)
C4 N2 1.340(6)
C4 N1 1.383(6)
C5 H5 0.9300
C6 C9 1.380(7)
C6 N8 1.386(6)
N5 C19 1.337(6)
N5 C8 1.338(6)
N8 H8A 0.8600
N8 H8B 0.8600
N2 C17 1.342(6)
C7 N7 1.374(6)
C7 C14 1.385(7)
C7 C15 1.390(7)
N6 C18 1.337(7)
N6 C8 1.338(6)
N4 C8 1.380(6)
C9 C13 1.370(7)
C9 H9 0.9300
C10 C16 1.381(7)
C10 C23 1.492(7)
C11 C20 1.392(6)
C12 N10 1.324(6)
C12 C21 1.387(7)
C12 C29 1.406(7)
N7 H7A 0.8600
N7 H7B 0.8600
N10 H10A 0.8600
N10 H10B 0.8600
C13 H13 0.9300
C14 C20 1.384(7)
C14 H14 0.9300
C15 H15 0.9300
C16 C17 1.367(7)
C16 H16 0.9300
C17 C24 1.489(7)
C18 C28 1.366(8)
C18 C27 1.504(8)
C19 C28 1.385(8)
C19 C25 1.489(8)
N11 C22 1.312(8)
N11 C26 1.324(7)
N11 H11 0.8600
C20 H20 0.9300
C21 C26 1.362(8)
C21 H21 0.9300
C22 C29 1.332(8)
C22 H22 0.9300
C23 H23A 0.9600
C23 H23B 0.9600
C23 H23C 0.9600
C24 H24A 0.9600
C24 H24B 0.9600
C24 H24C 0.9600
C25 H25A 0.9600
C25 H25B 0.9600
C25 H25C 0.9600
C26 H26 0.9300
C27 H27A 0.9600
C27 H27B 0.9600
C27 H27C 0.9600
C28 H28 0.9300
C29 H29 0.9300
N12 C31 1.311(8)
N12 C32 1.331(7)
N12 H12 0.8600
C30 C32 1.322(8)
C30 C33 1.395(9)
C30 H30 0.9300
C31 C34 1.310(9)
C31 H31 0.9300
C32 H32 0.9300
C33 N9 1.314(7)
C33 C34 1.428(9)
C34 H34 0.9300
N9 H9A 0.8600
N9 H9B 0.8600

loop_
_geom_torsion_atom_site_label_1
_geom_torsion_atom_site_label_2
_geom_torsion_atom_site_label_3
_geom_torsion_atom_site_label_4
_geom_torsion
O2 S1 C3 C5 -34.0(5)
O1 S1 C3 C5 -156.9(4)
N1 S1 C3 C5 78.1(4)
O2 S1 C3 C13 144.3(4)
O1 S1 C3 C13 21.4(4)
N1 S1 C3 C13 -103.5(4)
C10 N3 C4 N2 5.5(8)
C10 N3 C4 N1 -173.2(4)
N3 C4 N1 S1 -2.1(6)
N2 C4 N1 S1 179.0(4)
O2 S1 N1 C4 174.7(4)
O1 S1 N1 C4 -58.8(4)
C3 S1 N1 C4 61.7(4)
C13 C3 C5 C2 0.9(7)
S1 C3 C5 C2 179.2(4)
C6 C2 C5 C3 -0.6(8)
C5 C2 C6 C9 -0.3(7)
C5 C2 C6 N8 -177.2(5)
N3 C4 N2 C17 -4.7(8)
N1 C4 N2 C17 174.0(4)
O4 S2 N4 C8 -61.4(4)
O3 S2 N4 C8 171.5(4)
C11 S2 N4 C8 57.3(4)
C18 N6 C8 N5 -2.6(8)
C18 N6 C8 N4 177.7(4)
C19 N5 C8 N6 3.7(7)
C19 N5 C8 N4 -176.5(5)
S2 N4 C8 N6 -161.9(3)
S2 N4 C8 N5 18.3(7)
C2 C6 C9 C13 0.9(7)
N8 C6 C9 C13 177.9(4)
C4 N3 C10 C16 -1.6(8)
C4 N3 C10 C23 178.2(5)
C15 C1 C11 C20 -0.9(7)
C15 C1 C11 S2 -175.4(4)
O4 S2 C11 C1 -161.4(4)
O3 S2 C11 C1 -37.1(4)
N4 S2 C11 C1 74.6(4)
O4 S2 C11 C20 24.2(4)
O3 S2 C11 C20 148.5(4)
N4 S2 C11 C20 -99.8(4)
C6 C9 C13 C3 -0.6(7)
C5 C3 C13 C9 -0.3(7)
S1 C3 C13 C9 -178.7(4)
N7 C7 C14 C20 -177.4(4)
C15 C7 C14 C20 3.9(7)
C11 C1 C15 C7 2.6(7)
N7 C7 C15 C1 177.2(4)
C14 C7 C15 C1 -4.1(7)
N3 C10 C16 C17 -2.5(9)
C23 C10 C16 C17 177.7(6)
C4 N2 C17 C16 0.1(8)
C4 N2 C17 C24 178.7(5)
C10 C16 C17 N2 3.3(9)
C10 C16 C17 C24 -175.3(6)
C8 N6 C18 C28 0.0(8)
C8 N6 C18 C27 -178.8(5)
C8 N5 C19 C28 -2.4(8)
C8 N5 C19 C25 179.8(5)
C7 C14 C20 C11 -2.3(7)
C1 C11 C20 C14 0.8(7)
S2 C11 C20 C14 175.3(4)
N10 C12 C21 C26 -178.8(6)
C29 C12 C21 C26 0.2(9)
C26 N11 C22 C29 0.1(11)
C22 N11 C26 C21 1.1(10)
C12 C21 C26 N11 -1.2(9)
N6 C18 C28 C19 1.1(9)
C27 C18 C28 C19 179.8(6)
N5 C19 C28 C18 0.1(9)
C25 C19 C28 C18 177.8(6)
N11 C22 C29 C12 -1.1(12)
N10 C12 C29 C22 179.9(7)
C21 C12 C29 C22 1.0(10)
C32 N12 C31 C34 -2.0(11)
C33 C30 C32 N12 -0.2(10)
C31 N12 C32 C30 1.0(10)
C32 C30 C33 N9 -177.0(7)
C32 C30 C33 C34 0.3(10)
N12 C31 C34 C33 2.2(11)
N9 C33 C34 C31 176.1(8)
C30 C33 C34 C31 -1.2(10)
